data_4132492
loop_
_publ_author_name
'Zhang, Xin'
'Frey, Brandon L.'
'Chen, Yu-Sheng'
'Zhang, Jian'

_publ_section_title
;
 Topology-Guided Stepwise Insertion of Three Secondary Linkers in
 Zirconium Metal-Organic Frameworks.
;
_journal_issue 24
_journal_name_full 'Journal of the American Chemical Society'
_journal_page_first 7710
_journal_page_last 7715
_journal_paper_doi 10.1021/jacs.8b04277
_journal_volume 140
_journal_year 2018
_chemical_formula_moiety 'C60 H30 O24 Zr3'
_chemical_formula_sum 'C60 H30 O24 Zr3'
_chemical_formula_weight 1280.50
_space_group_crystal_system orthorhombic
_space_group_IT_number 65
_space_group_name_Hall '-C 2 2'
_space_group_name_H-M_alt 'C m m m'
_atom_sites_solution_hydrogens geom
_atom_sites_solution_primary direct
_atom_sites_solution_secondary difmap
_audit_creation_date 2017-07-27
_audit_creation_method
;
Olex2 1.2
(compiled 2017.07.20 svn.r3457 for OlexSys, GUI svn.r5370)
;
_cell_angle_alpha 90.00
_cell_angle_beta 90.00
_cell_angle_gamma 90.00
_cell_formula_units_Z 4
_cell_length_a 21.1374(11)
_cell_length_b 33.1766(18)
_cell_length_c 21.4671(10)
_cell_measurement_reflns_used 9683
_cell_measurement_temperature 273(2)
_cell_measurement_theta_max 12.809
_cell_measurement_theta_min 2.212
_cell_volume 15054.2(13)
_computing_cell_refinement 'SAINT v8.34A (Bruker, 2013)'
_computing_data_reduction 'SAINT v8.34A (Bruker, 2013)'
_computing_molecular_graphics 'Olex2 (Dolomanov et al., 2009)'
_computing_publication_material 'Olex2 (Dolomanov et al., 2009)'
_computing_structure_refinement 'XL (Sheldrick, 2008)'
_computing_structure_solution 'SHELXS-97 (Sheldrick, 1990)'
_diffrn_ambient_temperature 273.15
_diffrn_measured_fraction_theta_full 0.993
_diffrn_measured_fraction_theta_max 0.993
_diffrn_measurement_device_type 'CCD area detector'
_diffrn_measurement_method 'phi and omega scans'
_diffrn_radiation_monochromator graphite
_diffrn_radiation_type synchrotron
_diffrn_radiation_wavelength 0.41328
_diffrn_reflns_av_R_equivalents 0.0193
_diffrn_reflns_av_unetI/netI 0.0254
_diffrn_reflns_limit_h_max 22
_diffrn_reflns_limit_h_min -22
_diffrn_reflns_limit_k_max 35
_diffrn_reflns_limit_k_min 0
_diffrn_reflns_limit_l_max 23
_diffrn_reflns_limit_l_min 0
_diffrn_reflns_number 9978
_diffrn_reflns_theta_full 12.86
_diffrn_reflns_theta_max 12.86
_diffrn_reflns_theta_min 0.86
_diffrn_source synchrotron
_exptl_absorpt_coefficient_mu 0.313
_exptl_absorpt_correction_T_max 0.7437
_exptl_absorpt_correction_T_min 0.7064
_exptl_absorpt_correction_type multi-scan
_exptl_absorpt_process_details
;
SADABS-2012/1 (Bruker,2012) was used for absorption correction.
wR2(int) was 0.0961 before and 0.0537 after correction.
The Ratio of minimum to maximum transmission is 0.9498.
The \l/2 correction factor is Not present.
;
_exptl_crystal_colour 'light yellow'
_exptl_crystal_density_diffrn 0.565
_exptl_crystal_density_method 'not measured'
_exptl_crystal_description block
_exptl_crystal_F_000 12540
_exptl_crystal_size_max 0.5
_exptl_crystal_size_mid 0.3
_exptl_crystal_size_min 0.2
_refine_diff_density_max 2.278
_refine_diff_density_min -0.627
_refine_diff_density_rms 0.182
_refine_ls_extinction_coef 0.020(3)
_refine_ls_extinction_expression Fc^*^=kFc[1+0.001xFc^2^\l^3^/sin(2\q)]^-1/4^
_refine_ls_extinction_method SHELXL
_refine_ls_goodness_of_fit_ref 1.483
_refine_ls_hydrogen_treatment constr
_refine_ls_matrix_type full
_refine_ls_number_parameters 211
_refine_ls_number_reflns 5324
_refine_ls_number_restraints 245
_refine_ls_restrained_S_all 1.493
_refine_ls_R_factor_all 0.1176
_refine_ls_R_factor_gt 0.1027
_refine_ls_shift/su_max 0.001
_refine_ls_shift/su_mean 0.000
_refine_ls_structure_factor_coef Fsqd
_refine_ls_weighting_details 'calc w=1/[\s^2^(Fo^2^)+(0.2000P)^2^+0.0000P] where P=(Fo^2^+2Fc^2^)/3'
_refine_ls_weighting_scheme calc
_refine_ls_wR_factor_gt 0.3260
_refine_ls_wR_factor_ref 0.3457
_reflns_number_gt 4175
_reflns_number_total 5324
_reflns_threshold_expression >2sigma(I)
_cod_data_source_file ja8b04277_si_009.cif
_cod_data_source_block NPF-300-5
_cod_database_code 4132492
_olex2_refinement_description
;
1. Fixed Uiso
 At 1.2 times of:
  All C(H) groups
2. Restrained distances
 C15-C16 = C17-C18
 1.38 with sigma of 0.02
 C16-C17
 1.38 with sigma of 0.02
3. Rigid bond restraints
 C19, C18, C17, C16, C15, C14, O3
 with sigma for 1-2 distances of 0.01 and sigma for 1-3 distances of 0.01
 C13, C12, C10, C9, C11, C8, C5, C4, C3, C2, C7, C6, C1, O4, O006
 with sigma for 1-2 distances of 0.01 and sigma for 1-3 distances of 0.01
 C25, C24, C23, C22, C21, C20, O5
 with sigma for 1-2 distances of 0.01 and sigma for 1-3 distances of 0.01
4. Uiso/Uaniso restraints and constraints
C19 \\sim C18 \\sim C17 \\sim C16 \\sim C15 \\sim C14 \\sim O3: within 1.7A
with sigma of 0.04 and sigma for terminal atoms of 0.08
C13 \\sim C12 \\sim C10 \\sim C9 \\sim C8 \\sim C11 \\sim C5 \\sim C4 \\sim C3
\\sim C2 \\sim C7 \\sim C6 \\sim C1 \\sim O4 \\sim O006: within 1.7A with sigma
of 0.04 and sigma for terminal atoms of 0.08
C25 \\sim C24 \\sim C23 \\sim C22 \\sim C21 \\sim C20 \\sim O5: within 1.7A
with sigma of 0.04 and sigma for terminal atoms of 0.08
Uanis(C13) \\sim Ueq, Uanis(C12) \\sim Ueq, Uanis(C10) \\sim Ueq, Uanis(C9)
\\sim Ueq: with sigma of 0.1 and sigma for terminal atoms of 0.2
5.a Aromatic/amide H refined with riding coordinates:
 C22(H22), C23(H23), C7(H7), C3(H3), C6(H6), C4(H4), C16(H16), C11(H11),
 C9(H9), C17(H17)
;
_olex2_submission_special_instructions 'No special instructions were received'

loop_
_space_group_symop_id
_space_group_symop_operation_xyz
1 'x, y, z'
2 '-x, -y, z'
3 '-x, y, -z'
4 'x, -y, -z'
5 'x+1/2, y+1/2, z'
6 '-x+1/2, -y+1/2, z'
7 '-x+1/2, y+1/2, -z'
8 'x+1/2, -y+1/2, -z'
9 '-x, -y, -z'
10 'x, y, -z'
11 'x, -y, z'
12 '-x, y, z'
13 '-x+1/2, -y+1/2, -z'
14 'x+1/2, y+1/2, -z'
15 'x+1/2, -y+1/2, z'
16 '-x+1/2, y+1/2, z'

loop_
_atom_site_label
_atom_site_type_symbol
_atom_site_fract_x
_atom_site_fract_y
_atom_site_fract_z
_atom_site_U_iso_or_equiv
_atom_site_adp_type
_atom_site_occupancy
_atom_site_calc_flag
_atom_site_site_symmetry_order
_atom_site_refinement_flags_posn
_atom_site_refinement_flags_adp
_atom_site_refinement_flags_occupancy
Zr1 Zr 0.58186(4) 0.5000 0.41823(3) 0.0728(5) Uani 1 d 2 S T P
Zr2 Zr 0.5000 0.57391(3) 0.5000 0.0828(6) Uani 1 d 4 S T P
O5 O 0.5551(4) 0.5000 0.3192(3) 0.0839(19) Uani 1 d 2 S TU P
O2 O 0.5000 0.4636(2) 0.4201(4) 0.099(2) Uani 1 d 2 S T P
O4 O 0.6166(4) 0.4416(2) 0.3814(3) 0.122(2) Uani 1 d 1 . U .
O006 O 0.5623(4) 0.39271(18) 0.4372(3) 0.134(2) Uani 1 d 1 . U .
O1 O 0.5811(5) 0.5363(4) 0.5000 0.138(4) Uani 1 d 2 S T P
C20 C 0.5000 0.5000 0.2919(7) 0.086(4) Uani 1 d 4 S TU P
O3 O 0.6838(5) 0.5000 0.4435(6) 0.175(5) Uani 1 d 2 S TU P
C21 C 0.5000 0.5000 0.2232(7) 0.101(4) Uani 1 d 4 S TU P
C1 C 0.6017(7) 0.4052(4) 0.3942(5) 0.139(4) Uani 1 d 1 . U .
C22 C 0.4442(8) 0.5000 0.1898(6) 0.143(5) Uani 1 d 2 S TU P
H22 H 0.4062 0.5000 0.2116 0.172 Uiso 1 calc 2 RS T P
C2 C 0.6343(8) 0.3740(4) 0.3564(4) 0.182(5) Uani 1 d 1 . U .
C23 C 0.4423(10) 0.5000 0.1285(7) 0.178(7) Uani 1 d 2 S TU P
H23 H 0.4035 0.5000 0.1081 0.214 Uiso 1 calc 2 RS T P
C7 C 0.6306(10) 0.3337(4) 0.3741(5) 0.231(7) Uani 1 d 1 . U .
H7 H 0.6094 0.3269 0.4105 0.278 Uiso 1 calc 1 R . .
C3 C 0.6618(9) 0.3824(5) 0.3027(5) 0.239(7) Uani 1 d 1 . U .
H3 H 0.6627 0.4089 0.2886 0.286 Uiso 1 calc 1 R . .
C14 C 0.7090(12) 0.5000 0.5000 0.186(9) Uani 1 d 4 S TU P
C24 C 0.5000 0.5000 0.0926(9) 0.179(9) Uani 1 d 4 S TU P
C6 C 0.6567(11) 0.3050(4) 0.3402(6) 0.275(8) Uani 1 d 1 . U .
H6 H 0.6530 0.2784 0.3531 0.330 Uiso 1 calc 1 R . .
C5 C 0.6894(12) 0.3134(5) 0.2859(5) 0.302(8) Uani 1 d 1 . U .
C4 C 0.6895(11) 0.3522(5) 0.2670(6) 0.284(8) Uani 1 d 1 . U .
H4 H 0.7084 0.3589 0.2293 0.341 Uiso 1 calc 1 R . .
C25 C 0.5000 0.5000 0.0259(8) 0.176(10) Uani 1 d 4 S TU P
C15 C 0.7735(13) 0.5000 0.5000 0.225(10) Uani 1 d 4 DS TU P
C16 C 0.8070(9) 0.5000 0.5552(11) 0.286(11) Uani 1 d 2 DS TU P
H16 H 0.7863 0.5000 0.5934 0.343 Uiso 1 calc 2 RS T P
C8 C 0.7178(14) 0.2810(6) 0.2494(6) 0.357(10) Uani 1 d 1 . U .
C11 C 0.7500 0.2500 0.2804(8) 0.368(15) Uani 1 d 2 S TU P
H11 H 0.7500 0.2500 0.3237 0.442 Uiso 1 calc 2 RS T P
C12 C 0.7500 0.2500 0.0835(8) 0.387(15) Uani 1 d 2 S TU P
C9 C 0.7246(14) 0.2823(6) 0.1832(6) 0.378(12) Uani 1 d 1 . U .
H9 H 0.7119 0.3048 0.1605 0.453 Uiso 1 calc 1 R . .
C13 C 0.7500 0.2500 0.0313(8) 0.383(17) Uani 1 d 2 S TU P
C10 C 0.7500 0.2500 0.1551(8) 0.381(13) Uani 1 d 2 S TU P
C17 C 0.8709(10) 0.5000 0.5522(16) 0.332(13) Uani 1 d 2 DS TU P
H17 H 0.8922 0.5000 0.5901 0.399 Uiso 1 calc 2 RS T P
C18 C 0.908(2) 0.5000 0.5000 0.368(17) Uani 1 d 4 DS TU P
C19 C 0.9699(18) 0.5000 0.5000 0.39(2) Uani 1 d 4 S TU P

loop_
_atom_site_aniso_label
_atom_site_aniso_U_11
_atom_site_aniso_U_22
_atom_site_aniso_U_33
_atom_site_aniso_U_23
_atom_site_aniso_U_13
_atom_site_aniso_U_12
Zr1 0.0986(8) 0.0864(8) 0.0333(7) 0.000 0.0043(3) 0.000
Zr2 0.1627(14) 0.0558(8) 0.0300(7) 0.000 0.000 0.000
O5 0.135(6) 0.081(4) 0.036(3) 0.000 0.004(3) 0.000
O2 0.120(6) 0.065(4) 0.114(7) 0.024(4) 0.000 0.000
O4 0.178(6) 0.131(4) 0.056(3) -0.003(3) 0.014(3) 0.069(4)
O006 0.264(8) 0.091(4) 0.048(4) -0.011(3) 0.000(4) 0.063(4)
O1 0.201(11) 0.166(9) 0.046(5) 0.000 0.000 0.062(7)
C20 0.149(10) 0.066(7) 0.043(6) 0.000 0.000 0.000
O3 0.110(7) 0.275(15) 0.142(10) 0.000 -0.024(6) 0.000
C21 0.153(11) 0.114(11) 0.038(6) 0.000 0.000 0.000
C1 0.245(11) 0.116(6) 0.056(6) -0.001(5) 0.003(6) 0.089(7)
C22 0.166(10) 0.224(15) 0.040(5) 0.000 0.000(5) 0.000
C2 0.334(14) 0.160(6) 0.054(5) 0.009(5) 0.017(6) 0.150(9)
C23 0.177(12) 0.31(2) 0.046(6) 0.000 -0.019(6) 0.000
C7 0.46(2) 0.161(7) 0.074(7) 0.009(6) 0.020(9) 0.196(11)
C3 0.428(18) 0.225(9) 0.063(6) 0.028(6) 0.053(8) 0.231(12)
C14 0.108(10) 0.32(3) 0.127(12) 0.000 0.000 0.000
C24 0.209(16) 0.29(2) 0.037(7) 0.000 0.000 0.000
C6 0.57(2) 0.182(9) 0.073(7) 0.003(6) 0.010(9) 0.240(12)
C5 0.59(2) 0.256(10) 0.059(6) 0.024(6) 0.027(9) 0.316(13)
C4 0.53(2) 0.250(10) 0.077(7) 0.029(7) 0.058(10) 0.280(13)
C25 0.20(2) 0.29(3) 0.042(7) 0.000 0.000 0.000
C15 0.107(10) 0.42(3) 0.150(16) 0.000 0.000 0.000
C16 0.123(10) 0.53(3) 0.200(17) 0.000 -0.040(9) 0.000
C8 0.72(2) 0.294(12) 0.058(5) -0.008(7) -0.012(10) 0.384(16)
C11 0.78(4) 0.259(19) 0.061(8) 0.000 0.000 0.38(2)
C12 0.76(3) 0.34(2) 0.065(7) 0.000 0.000 0.42(2)
C9 0.75(3) 0.323(15) 0.060(5) -0.004(8) -0.010(12) 0.418(18)
C13 0.75(4) 0.34(2) 0.064(7) 0.000 0.000 0.43(3)
C10 0.74(3) 0.338(19) 0.063(6) 0.000 0.000 0.42(2)
C17 0.124(10) 0.62(4) 0.25(2) 0.000 -0.031(10) 0.000
C18 0.137(16) 0.68(5) 0.28(3) 0.000 0.000 0.000
C19 0.137(16) 0.73(6) 0.31(4) 0.000 0.000 0.000

loop_
_atom_type_symbol
_atom_type_description
_atom_type_scat_dispersion_real
_atom_type_scat_dispersion_imag
_atom_type_scat_source
C C 0.0015 0.0009 'International Tables Vol C Tables 4.2.6.8 and 6.1.1.4'
H H 0.0000 0.0000 'International Tables Vol C Tables 4.2.6.8 and 6.1.1.4'
O O 0.0056 0.0036 'International Tables Vol C Tables 4.2.6.8 and 6.1.1.4'
Zr Zr -0.5364 2.6141 'International Tables Vol C Tables 4.2.6.8 and 6.1.1.4'
I I -0.8919 1.1868 'International Tables Vol C Tables 4.2.6.8 and 6.1.1.4'

loop_
_geom_angle_atom_site_label_1
_geom_angle_atom_site_label_2
_geom_angle_atom_site_label_3
_geom_angle
_geom_angle_site_symmetry_1
_geom_angle_site_symmetry_3
Zr1 Zr1 Zr1 90.0 2_665 10_556
Zr1 Zr1 Zr2 60.155(15) 2_665 9_666
Zr1 Zr1 Zr2 60.155(15) 2_665 .
Zr2 Zr1 Zr1 59.675(13) 9_666 10_556
Zr2 Zr1 Zr1 59.675(13) . 10_556
Zr2 Zr1 Zr2 89.70(3) . 9_666
O5 Zr1 Zr1 165.1(2) . 10_556
O5 Zr1 Zr1 75.1(2) . 2_665
O5 Zr1 Zr2 111.11(14) . .
O5 Zr1 Zr2 111.11(14) . 9_666
O5 Zr1 O4 74.98(18) . 11_565
O5 Zr1 O4 74.98(18) . .
O5 Zr1 O3 119.0(4) . .
O2 Zr1 Zr1 34.90(17) 2_665 2_665
O2 Zr1 Zr1 88.9(2) 2_665 10_556
O2 Zr1 Zr1 34.90(17) . 2_665
O2 Zr1 Zr1 88.9(2) . 10_556
O2 Zr1 Zr2 34.8(2) . 9_666
O2 Zr1 Zr2 89.2(2) 2_665 9_666
O2 Zr1 Zr2 89.2(2) . .
O2 Zr1 Zr2 34.8(2) 2_665 .
O2 Zr1 O5 78.9(3) 2_665 .
O2 Zr1 O5 78.9(3) . .
O2 Zr1 O2 69.8(3) . 2_665
O2 Zr1 O4 77.2(3) 2_665 11_565
O2 Zr1 O4 141.1(3) . 11_565
O2 Zr1 O4 77.2(3) . .
O2 Zr1 O4 141.1(3) 2_665 .
O2 Zr1 O1 107.5(4) 2_665 11_565
O2 Zr1 O1 107.5(4) . .
O2 Zr1 O1 69.8(3) 2_665 .
O2 Zr1 O1 69.8(3) . 11_565
O2 Zr1 O3 142.2(2) . .
O2 Zr1 O3 142.2(2) 2_665 .
O4 Zr1 Zr1 110.87(15) 11_565 10_556
O4 Zr1 Zr1 110.87(15) . 10_556
O4 Zr1 Zr1 109.4(2) . 2_665
O4 Zr1 Zr1 109.4(2) 11_565 2_665
O4 Zr1 Zr2 74.26(19) . 9_666
O4 Zr1 Zr2 163.9(2) . .
O4 Zr1 Zr2 163.9(2) 11_565 9_666
O4 Zr1 Zr2 74.26(19) 11_565 .
O4 Zr1 O4 121.8(4) . 11_565
O4 Zr1 O3 76.4(3) . .
O4 Zr1 O3 76.4(3) 11_565 .
O1 Zr1 Zr1 89.5(3) 11_565 2_665
O1 Zr1 Zr1 89.5(3) . 2_665
O1 Zr1 Zr1 34.5(3) 11_565 10_556
O1 Zr1 Zr1 34.5(3) . 10_556
O1 Zr1 Zr2 88.8(3) . 9_666
O1 Zr1 Zr2 35.0(2) . .
O1 Zr1 Zr2 35.0(3) 11_565 9_666
O1 Zr1 Zr2 88.8(3) 11_565 .
O1 Zr1 O5 142.6(3) 11_565 .
O1 Zr1 O5 142.6(3) . .
O1 Zr1 O4 142.3(3) . .
O1 Zr1 O4 78.6(3) 11_565 .
O1 Zr1 O4 142.3(3) 11_565 11_565
O1 Zr1 O4 78.6(3) . 11_565
O1 Zr1 O1 69.0(6) . 11_565
O1 Zr1 O3 78.8(4) 11_565 .
O1 Zr1 O3 78.8(4) . .
O3 Zr1 Zr1 75.8(4) . 10_556
O3 Zr1 Zr1 165.8(4) . 2_665
O3 Zr1 Zr2 111.0(2) . .
O3 Zr1 Zr2 111.0(2) . 9_666
Zr1 Zr2 Zr1 60.65(3) 2_665 9_666
Zr1 Zr2 Zr1 59.69(3) 2_665 .
Zr1 Zr2 Zr1 59.69(3) 10_556 9_666
Zr1 Zr2 Zr1 60.65(3) 10_556 .
Zr1 Zr2 Zr1 90.30(3) 10_556 2_665
Zr1 Zr2 Zr1 90.30(3) . 9_666
O2 Zr2 Zr1 89.7(2) 2_665 10_556
O2 Zr2 Zr1 34.62(11) 9_666 10_556
O2 Zr2 Zr1 34.62(11) 2_665 .
O2 Zr2 Zr1 34.62(11) 2_665 2_665
O2 Zr2 Zr1 89.7(2) 9_666 .
O2 Zr2 Zr1 34.62(11) 9_666 9_666
O2 Zr2 Zr1 89.7(2) 2_665 9_666
O2 Zr2 Zr1 89.7(2) 9_666 2_665
O2 Zr2 O2 108.0(5) 9_666 2_665
O2 Zr2 O006 142.8(2) 9_666 11_565
O2 Zr2 O006 78.4(2) 9_666 9_666
O2 Zr2 O006 142.8(2) 2_665 9_666
O2 Zr2 O006 78.4(2) 9_666 4_566
O2 Zr2 O006 78.4(2) 2_665 11_565
O2 Zr2 O006 142.8(2) 9_666 2_665
O2 Zr2 O006 78.4(2) 2_665 2_665
O2 Zr2 O006 142.8(2) 2_665 4_566
O006 Zr2 Zr1 111.7(2) 11_565 10_556
O006 Zr2 Zr1 110.21(16) 2_665 .
O006 Zr2 Zr1 75.3(2) 11_565 .
O006 Zr2 Zr1 110.21(16) 4_566 9_666
O006 Zr2 Zr1 111.7(2) 4_566 .
O006 Zr2 Zr1 75.3(2) 9_666 9_666
O006 Zr2 Zr1 165.6(2) 9_666 .
O006 Zr2 Zr1 110.21(16) 9_666 10_556
O006 Zr2 Zr1 75.3(2) 4_566 10_556
O006 Zr2 Zr1 165.6(2) 2_665 10_556
O006 Zr2 Zr1 110.20(16) 11_565 2_665
O006 Zr2 Zr1 165.6(2) 11_565 9_666
O006 Zr2 Zr1 111.7(2) 9_666 2_665
O006 Zr2 Zr1 111.7(2) 2_665 9_666
O006 Zr2 Zr1 75.3(2) 2_665 2_665
O006 Zr2 Zr1 165.6(2) 4_566 2_665
O006 Zr2 O006 74.0(5) 4_566 9_666
O006 Zr2 O006 119.1(4) 11_565 9_666
O006 Zr2 O006 76.2(3) 9_666 2_665
O006 Zr2 O006 119.1(4) 4_566 2_665
O006 Zr2 O006 76.2(3) 4_566 11_565
O006 Zr2 O006 74.0(5) 11_565 2_665
O1 Zr2 Zr1 89.3(3) . 2_665
O1 Zr2 Zr1 35.18(18) . .
O1 Zr2 Zr1 35.18(18) 3_656 9_666
O1 Zr2 Zr1 35.18(18) 3_656 2_665
O1 Zr2 Zr1 89.3(3) . 9_666
O1 Zr2 Zr1 35.18(18) . 10_556
O1 Zr2 Zr1 89.3(3) 3_656 10_556
O1 Zr2 Zr1 89.3(3) 3_656 .
O1 Zr2 O2 69.8(2) . 2_665
O1 Zr2 O2 69.8(2) 3_656 2_665
O1 Zr2 O2 69.8(2) . 9_666
O1 Zr2 O2 69.8(2) 3_656 9_666
O1 Zr2 O006 141.72(18) 3_656 11_565
O1 Zr2 O006 79.1(4) . 11_565
O1 Zr2 O006 79.1(4) 3_656 9_666
O1 Zr2 O006 141.72(18) . 2_665
O1 Zr2 O006 141.72(18) 3_656 4_566
O1 Zr2 O006 141.72(18) . 9_666
O1 Zr2 O006 79.1(4) . 4_566
O1 Zr2 O006 79.1(4) 3_656 2_665
O1 Zr2 O1 107.9(7) . 3_656
C20 O5 Zr1 131.6(8) . .
Zr1 O2 Zr1 110.2(3) . 2_665
Zr1 O2 Zr2 110.6(3) . 9_666
Zr1 O2 Zr2 110.6(3) 2_665 9_666
C1 O4 Zr1 131.9(7) . .
C1 O006 Zr2 131.1(6) . 9_666
Zr1 O1 Zr1 111.0(6) . 10_556
Zr2 O1 Zr1 109.8(3) . .
Zr2 O1 Zr1 109.8(3) . 10_556
O5 C20 O5 126.6(13) . 2_665
O5 C20 C21 116.7(7) . .
O5 C20 C21 116.7(7) 2_665 .
C14 O3 Zr1 127.9(14) . .
C22 C21 C20 121.3(8) . .
C22 C21 C20 121.3(8) 2_665 .
C22 C21 C22 117.5(16) 2_665 .
O4 C1 O006 127.3(8) . .
O4 C1 C2 115.3(12) . .
O006 C1 C2 117.4(11) . .
C21 C22 H22 118.5 . .
C23 C22 C21 123.0(17) . .
C23 C22 H22 118.5 . .
C7 C2 C1 119.6(12) . .
C3 C2 C1 122.3(11) . .
C3 C2 C7 117.7(11) . .
C22 C23 H23 119.7 . .
C22 C23 C24 120.6(18) . .
C24 C23 H23 119.7 . .
C2 C7 H7 119.3 . .
C6 C7 C2 121.3(15) . .
C6 C7 H7 119.3 . .
C2 C3 H3 119.6 . .
C2 C3 C4 120.9(14) . .
C4 C3 H3 119.6 . .
O3 C14 O3 132(2) 10_556 .
O3 C14 C15 113.8(12) . .
O3 C14 C15 113.8(12) 10_556 .
C23 C24 C23 115.4(18) 2_665 .
C25 C24 C23 122.3(9) . .
C25 C24 C23 122.3(9) . 2_665
C7 C6 H6 119.0 . .
C7 C6 C5 121.9(15) . .
C5 C6 H6 119.0 . .
C6 C5 C8 120.7(16) . .
C4 C5 C6 116.4(11) . .
C4 C5 C8 122.7(15) . .
C3 C4 H4 119.3 . .
C5 C4 C3 121.4(14) . .
C5 C4 H4 119.3 . .
C25 C25 C24 180.000(4) 9_665 .
C14 C15 C16 120.9(15) . .
C14 C15 C16 120.9(15) . 10_556
C16 C15 C16 118(3) . 10_556
C15 C16 H16 120.9 . .
C17 C16 C15 118(3) . .
C17 C16 H16 120.9 . .
C11 C8 C5 119.1(11) . .
C11 C8 C9 116.4(12) . .
C9 C8 C5 123.5(11) . .
C8 C11 C8 123.4(16) 6_655 .
C8 C11 H11 118.3 6_655 .
C8 C11 H11 118.3 . .
C13 C12 C10 180.000(2) . .
C8 C9 H9 121.2 . .
C10 C9 C8 117.6(13) . .
C10 C9 H9 121.2 . .
C12 C13 C13 180.000(2) . 13_655
C9 C10 C12 116.7(8) 6_655 .
C9 C10 C12 116.7(8) . .
C9 C10 C9 126.5(17) 6_655 .
C16 C17 H17 116.2 . .
C16 C17 C18 128(4) . .
C18 C17 H17 116.2 . .
C17 C18 C17 110(5) . 10_556
C19 C18 C17 125(2) . .
C19 C18 C17 125(2) . 10_556
C19 C19 C18 180.000(7) 9_766 .

loop_
_geom_bond_atom_site_label_1
_geom_bond_atom_site_label_2
_geom_bond_distance
_geom_bond_site_symmetry_2
Zr1 Zr1 3.4605(18) 2_665
Zr1 Zr1 3.5109(14) 10_556
Zr1 Zr2 3.4769(9) 9_666
Zr1 Zr2 3.4769(9) .
Zr1 O5 2.200(6) .
Zr1 O2 2.110(4) .
Zr1 O2 2.110(4) 2_665
Zr1 O4 2.217(6) .
Zr1 O4 2.217(6) 11_565
Zr1 O1 2.130(7) 11_565
Zr1 O1 2.130(7) .
Zr1 O3 2.221(11) .
Zr2 Zr1 3.4769(9) 10_556
Zr2 Zr1 3.4769(9) 2_665
Zr2 Zr1 3.4769(9) 9_666
Zr2 O2 2.120(7) 2_665
Zr2 O2 2.120(7) 9_666
Zr2 O006 2.186(6) 2_665
Zr2 O006 2.186(7) 4_566
Zr2 O006 2.186(6) 9_666
Zr2 O006 2.186(7) 11_565
Zr2 O1 2.119(10) 3_656
Zr2 O1 2.119(10) .
O5 C20 1.304(9) .
O2 Zr1 2.110(4) 2_665
O2 Zr2 2.120(7) 9_666
O4 C1 1.279(14) .
O006 Zr2 2.186(6) 9_666
O006 C1 1.310(15) .
O1 Zr1 2.130(7) 10_556
C20 O5 1.304(9) 2_665
C20 C21 1.47(2) .
O3 C14 1.325(15) .
C21 C22 1.380(17) .
C21 C22 1.380(17) 2_665
C1 C2 1.484(13) .
C22 H22 0.9300 .
C22 C23 1.318(19) .
C2 C7 1.392(19) .
C2 C3 1.320(17) .
C23 H23 0.9300 .
C23 C24 1.44(2) .
C7 H7 0.9300 .
C7 C6 1.319(15) .
C3 H3 0.9300 .
C3 C4 1.391(15) .
C14 O3 1.325(15) 10_556
C14 C15 1.36(3) .
C24 C23 1.44(2) 2_665
C24 C25 1.43(3) .
C6 H6 0.9300 .
C6 C5 1.38(2) .
C5 C4 1.35(2) .
C5 C8 1.459(16) .
C4 H4 0.9300 .
C25 C25 1.11(4) 9_665
C15 C16 1.380(16) .
C15 C16 1.380(16) 10_556
C16 H16 0.9300 .
C16 C17 1.352(17) .
C8 C11 1.401(14) .
C8 C9 1.430(17) .
C11 C8 1.401(14) 6_655
C11 H11 0.9300 .
C12 C13 1.12(2) .
C12 C10 1.54(2) .
C9 H9 0.9300 .
C9 C10 1.344(14) .
C13 C13 1.34(3) 13_655
C10 C9 1.344(14) 6_655
C17 H17 0.9300 .
C17 C18 1.364(18) .
C18 C17 1.364(18) 10_556
C18 C19 1.31(4) .
C19 C19 1.27(8) 9_766
